data_7003949
loop_
_publ_author_name
'Hildebrand, Alexandra'
'L\"onnecke, Peter'
'Silaghi-Dumitrescu, Luminita'
'Hey-Hawkins, Evamarie'

_publ_section_title
;
 Tungsten phosphanylarylthiolato complexes
 [W{PhP(2-SC6H4)2-\k3S,S&#x2032;,P}2] and
 [W{P(2-SC6H4)3-\k4S,S&#x2032;,S&#x2033;,P}2]: Synthesis, structures
 and redox chemistry
;
_journal_issue 34
_journal_name_full 'Dalton Transactions'
_journal_page_first 4639
_journal_paper_doi 10.1039/b801531g
_journal_year 2008
_chemical_formula_sum 'C18 H15 P S3'
_chemical_formula_weight 358.45
_chemical_name_systematic
;
?
;
_space_group_IT_number 14
_symmetry_cell_setting monoclinic
_symmetry_space_group_name_Hall '-P 2yn'
_symmetry_space_group_name_H-M 'P 1 21/n 1'
_atom_sites_solution_hydrogens geom
_atom_sites_solution_primary direct
_atom_sites_solution_secondary difmap
_audit_creation_method SHELXL-97
_cell_angle_alpha 90.00
_cell_angle_beta 103.567(3)
_cell_angle_gamma 90.00
_cell_formula_units_Z 8
_cell_length_a 15.245(2)
_cell_length_b 7.4264(11)
_cell_length_c 31.628(5)
_cell_measurement_reflns_used 919
_cell_measurement_temperature 213(2)
_cell_measurement_theta_max 27.44
_cell_measurement_theta_min 2.65
_cell_volume 3480.9(9)
_computing_cell_refinement 'Bruker SAINT'
_computing_data_collection 'Bruker SMART'
_computing_data_reduction 'Bruker SAINT'
_computing_molecular_graphics 'ORTEP3 for Windows (L. J. Farrugia,1997)'
_computing_publication_material 'WINGX (L.J. Farrugia,1999)'
_computing_structure_refinement 'SHELXL-97 (Sheldrick,1997)'
_computing_structure_solution 'SHELXS-97 (Sheldrick, 1990)'
_diffrn_ambient_temperature 213(2)
_diffrn_measured_fraction_theta_full 0.999
_diffrn_measured_fraction_theta_max 0.905
_diffrn_measurement_device_type 'CCD area detector (Bruker AXS)'
_diffrn_measurement_method 'omega scans'
_diffrn_radiation_monochromator graphite
_diffrn_radiation_source 'fine-focus sealed tube'
_diffrn_radiation_type MoK\a
_diffrn_radiation_wavelength 0.71073
_diffrn_reflns_av_R_equivalents 0.0353
_diffrn_reflns_av_sigmaI/netI 0.0615
_diffrn_reflns_limit_h_max 20
_diffrn_reflns_limit_h_min -12
_diffrn_reflns_limit_k_max 10
_diffrn_reflns_limit_k_min -10
_diffrn_reflns_limit_l_max 35
_diffrn_reflns_limit_l_min -41
_diffrn_reflns_number 21495
_diffrn_reflns_theta_full 25.00
_diffrn_reflns_theta_max 29.43
_diffrn_reflns_theta_min 1.66
_exptl_absorpt_coefficient_mu 0.511
_exptl_absorpt_correction_type multi-scan
_exptl_crystal_colour colorless
_exptl_crystal_density_diffrn 1.368
_exptl_crystal_density_method 'not measured'
_exptl_crystal_description prism
_exptl_crystal_F_000 1488
_exptl_crystal_size_max 0.40
_exptl_crystal_size_mid 0.20
_exptl_crystal_size_min 0.15
_refine_diff_density_max 0.373
_refine_diff_density_min -0.374
_refine_diff_density_rms 0.053
_refine_ls_extinction_method none
_refine_ls_goodness_of_fit_ref 0.952
_refine_ls_hydrogen_treatment mixed
_refine_ls_matrix_type full
_refine_ls_number_parameters 417
_refine_ls_number_reflns 8718
_refine_ls_number_restraints 5
_refine_ls_restrained_S_all 0.952
_refine_ls_R_factor_all 0.0976
_refine_ls_R_factor_gt 0.0467
_refine_ls_shift/su_max 0.022
_refine_ls_shift/su_mean 0.001
_refine_ls_structure_factor_coef Fsqd
_refine_ls_weighting_details 'calc w=1/[\s2(Fo2)+(0.0692P)2+0.0000P] where P=(Fo2+2Fc2)/3'
_refine_ls_weighting_scheme calc
_refine_ls_wR_factor_gt 0.1090
_refine_ls_wR_factor_ref 0.1289
_reflns_number_gt 5153
_reflns_number_total 8718
_reflns_threshold_expression >2sigma(I)
_cod_data_source_file b801531g.txt
_cod_data_source_block c1659fin
_cod_depositor_comments
;
The following automatic conversions were performed:
'_symmetry_cell_setting' value 'Monoclinic' changed to 'monoclinic'
according to '/home/saulius/struct/CIF-dictionaries/cif_core.dic'
dictionary named 'cif_core.dic' version 2.4.1 from 2010-06-29.

Automatic conversion script
Id: cif_fix_enum 1527 2010-12-29 10:47:43Z saulius 
;
_cod_original_cell_volume 3480.8(9)
_cod_original_sg_symbol_H-M P2(1)/n
_cod_database_code 7003949

loop_
_symmetry_equiv_pos_as_xyz
'x, y, z'
'-x+1/2, y+1/2, -z+1/2'
'-x, -y, -z'
'x-1/2, -y-1/2, z-1/2'

loop_
_atom_site_label
_atom_site_type_symbol
_atom_site_fract_x
_atom_site_fract_y
_atom_site_fract_z
_atom_site_U_iso_or_equiv
_atom_site_adp_type
_atom_site_occupancy
_atom_site_symmetry_multiplicity
_atom_site_calc_flag
_atom_site_refinement_flags
_atom_site_disorder_assembly
_atom_site_disorder_group
S1 S 0.19281(5) 0.51311(11) 0.12629(3) 0.0597(2) Uani 1 1 d D . .
S2 S 0.38533(6) 0.40874(13) 0.03803(3) 0.0638(2) Uani 1 1 d D . .
S3 S 0.54398(5) 0.79661(9) 0.18273(3) 0.0496(2) Uani 1 1 d D . .
S4 S 0.85685(5) -0.05355(10) 0.20315(2) 0.0496(2) Uani 1 1 d D . .
S5 S 0.74848(9) 0.23707(13) 0.05790(4) 0.0987(4) Uani 1 1 d . . .
H5S H 0.8349 0.2403 0.0811 0.148 Uiso 1 1 d R . .
S6 S 1.07185(5) -0.00259(12) 0.10725(3) 0.0582(2) Uani 1 1 d D . .
P1 P 0.40365(4) 0.48028(8) 0.13777(2) 0.03138(15) Uani 1 1 d . . .
P2 P 0.87238(4) -0.08833(9) 0.10618(2) 0.03618(16) Uani 1 1 d . . .
C1 C 0.35566(16) 0.4856(3) 0.18573(8) 0.0346(5) Uani 1 1 d . . .
C2 C 0.26300(17) 0.5145(3) 0.18005(9) 0.0434(6) Uani 1 1 d . . .
C3 C 0.2263(2) 0.5368(4) 0.21595(12) 0.0648(9) Uani 1 1 d . . .
H3A H 0.1638 0.5546 0.2121 0.078 Uiso 1 1 calc R . .
C4 C 0.2810(3) 0.5331(5) 0.25695(13) 0.0778(11) Uani 1 1 d . . .
H4A H 0.2560 0.5515 0.2811 0.093 Uiso 1 1 calc R . .
C5 C 0.3719(2) 0.5027(5) 0.26326(10) 0.0652(9) Uani 1 1 d . . .
H5A H 0.4089 0.4986 0.2916 0.078 Uiso 1 1 calc R . .
C6 C 0.40852(19) 0.4786(4) 0.22808(9) 0.0452(6) Uani 1 1 d . . .
H6A H 0.4708 0.4567 0.2326 0.054 Uiso 1 1 calc R . .
C7 C 0.36464(15) 0.2604(3) 0.11433(8) 0.0339(5) Uani 1 1 d . . .
C8 C 0.35761(16) 0.2315(4) 0.06996(9) 0.0408(6) Uani 1 1 d . . .
C9 C 0.33012(19) 0.0631(4) 0.05220(10) 0.0540(8) Uani 1 1 d . . .
H9 H 0.3249 0.0428 0.0224 0.065 Uiso 1 1 calc R . .
C10 C 0.31070(18) -0.0730(4) 0.07779(12) 0.0584(9) Uani 1 1 d . . .
H10 H 0.2931 -0.1862 0.0654 0.070 Uiso 1 1 calc R . .
C11 C 0.31675(18) -0.0459(4) 0.12153(11) 0.0517(7) Uani 1 1 d . . .
H11 H 0.3029 -0.1395 0.1389 0.062 Uiso 1 1 calc R . .
C12 C 0.34329(16) 0.1195(3) 0.13938(9) 0.0411(6) Uani 1 1 d . . .
H12 H 0.3472 0.1384 0.1692 0.049 Uiso 1 1 calc R . .
C13 C 0.52399(15) 0.4341(3) 0.15971(7) 0.0303(5) Uani 1 1 d . . .
C14 C 0.58323(16) 0.5761(3) 0.17674(8) 0.0345(5) Uani 1 1 d . . .
C15 C 0.67571(17) 0.5453(4) 0.18934(9) 0.0432(6) Uani 1 1 d . . .
H15 H 0.7146 0.6404 0.2010 0.052 Uiso 1 1 calc R . .
C16 C 0.71093(18) 0.3786(4) 0.18501(9) 0.0492(7) Uani 1 1 d . . .
H16 H 0.7736 0.3599 0.1937 0.059 Uiso 1 1 calc R . .
C17 C 0.65451(17) 0.2378(4) 0.16791(10) 0.0484(7) Uani 1 1 d . . .
H17 H 0.6786 0.1234 0.1647 0.058 Uiso 1 1 calc R . .
C18 C 0.56219(16) 0.2663(3) 0.15550(9) 0.0396(6) Uani 1 1 d . . .
H18 H 0.5242 0.1698 0.1439 0.048 Uiso 1 1 calc R . .
C19 C 0.90394(15) -0.2797(3) 0.14348(8) 0.0332(5) Uani 1 1 d . . .
C20 C 0.90062(15) -0.2564(3) 0.18706(8) 0.0349(6) Uani 1 1 d . . .
C21 C 0.93128(17) -0.3929(4) 0.21716(8) 0.0440(6) Uani 1 1 d . . .
H21 H 0.9295 -0.3763 0.2464 0.053 Uiso 1 1 calc R . .
C22 C 0.96407(18) -0.5515(4) 0.20450(9) 0.0465(7) Uani 1 1 d . . .
H22 H 0.9850 -0.6422 0.2251 0.056 Uiso 1 1 calc R . .
C23 C 0.96637(18) -0.5779(4) 0.16164(10) 0.0489(7) Uani 1 1 d . . .
H23 H 0.9876 -0.6871 0.1528 0.059 Uiso 1 1 calc R . .
C24 C 0.93716(17) -0.4419(3) 0.13182(9) 0.0406(6) Uani 1 1 d . . .
H24 H 0.9399 -0.4597 0.1027 0.049 Uiso 1 1 calc R . .
C25 C 0.74998(17) -0.1154(4) 0.08642(8) 0.0408(6) Uani 1 1 d . . .
C26 C 0.6974(2) 0.0320(4) 0.06771(9) 0.0604(9) Uani 1 1 d . . .
C27 C 0.6039(3) 0.0171(6) 0.05554(11) 0.0821(13) Uani 1 1 d . . .
H27 H 0.5690 0.1168 0.0434 0.099 Uiso 1 1 calc R . .
C28 C 0.5621(2) -0.1421(8) 0.06108(11) 0.0871(14) Uani 1 1 d . . .
H28 H 0.4988 -0.1499 0.0529 0.105 Uiso 1 1 calc R . .
C29 C 0.6117(2) -0.2905(6) 0.07855(9) 0.0676(10) Uani 1 1 d . . .
H29 H 0.5831 -0.4002 0.0817 0.081 Uiso 1 1 calc R . .
C30 C 0.70468(18) -0.2749(5) 0.09141(9) 0.0507(7) Uani 1 1 d . . .
H30 H 0.7386 -0.3752 0.1040 0.061 Uiso 1 1 calc R . .
C31 C 0.91753(16) -0.1606(3) 0.06035(8) 0.0362(6) Uani 1 1 d . . .
C32 C 1.00830(17) -0.1233(3) 0.06206(8) 0.0405(6) Uani 1 1 d . . .
C33 C 1.0473(2) -0.1799(4) 0.02866(10) 0.0515(7) Uani 1 1 d . . .
H33 H 1.1087 -0.1577 0.0302 0.062 Uiso 1 1 calc R . .
C34 C 0.9953(2) -0.2688(4) -0.00672(10) 0.0576(8) Uani 1 1 d . . .
H34 H 1.0215 -0.3066 -0.0293 0.069 Uiso 1 1 calc R . .
C35 C 0.9050(2) -0.3033(4) -0.00946(10) 0.0566(8) Uani 1 1 d . . .
H35 H 0.8698 -0.3620 -0.0340 0.068 Uiso 1 1 calc R . .
C36 C 0.86684(19) -0.2506(4) 0.02422(9) 0.0466(7) Uani 1 1 d . . .
H36 H 0.8058 -0.2760 0.0227 0.056 Uiso 1 1 calc R . .
H1S H 0.140(2) 0.616(5) 0.1441(14) 0.164(19) Uiso 1 1 d D . .
H2S H 0.384(3) 0.317(5) 0.0013(9) 0.132(15) Uiso 1 1 d D . .
H3S H 0.4615(18) 0.790(7) 0.1549(13) 0.18(2) Uiso 1 1 d D . .
H4S H 0.870(4) -0.123(8) 0.2434(10) 0.21(2) Uiso 1 1 d D . .
H6S H 1.1518(17) 0.015(6) 0.0982(14) 0.141(16) Uiso 1 1 d D . .

loop_
_atom_site_aniso_label
_atom_site_aniso_U_11
_atom_site_aniso_U_22
_atom_site_aniso_U_33
_atom_site_aniso_U_23
_atom_site_aniso_U_13
_atom_site_aniso_U_12
S1 0.0338(4) 0.0607(5) 0.0789(6) -0.0092(4) 0.0019(4) -0.0001(3)
S2 0.0816(6) 0.0712(6) 0.0389(4) 0.0011(4) 0.0145(4) -0.0049(5)
S3 0.0596(5) 0.0335(4) 0.0563(5) -0.0107(3) 0.0146(4) -0.0055(3)
S4 0.0519(4) 0.0545(5) 0.0416(4) -0.0101(3) 0.0094(3) 0.0091(3)
S5 0.1441(10) 0.0482(5) 0.0863(8) 0.0095(5) -0.0087(7) 0.0283(6)
S6 0.0415(4) 0.0781(6) 0.0539(5) -0.0037(4) 0.0087(3) -0.0033(4)
P1 0.0322(3) 0.0266(3) 0.0351(3) -0.0015(3) 0.0073(3) 0.0006(3)
P2 0.0388(4) 0.0346(4) 0.0356(4) 0.0016(3) 0.0097(3) 0.0065(3)
C1 0.0355(13) 0.0288(13) 0.0419(14) -0.0057(11) 0.0135(11) -0.0004(10)
C2 0.0371(14) 0.0337(14) 0.0620(18) -0.0111(13) 0.0165(13) -0.0016(11)
C3 0.0494(19) 0.068(2) 0.088(3) -0.0199(19) 0.0385(18) -0.0036(16)
C4 0.082(3) 0.096(3) 0.074(3) -0.027(2) 0.056(2) -0.012(2)
C5 0.073(2) 0.085(2) 0.0437(18) -0.0093(16) 0.0254(16) -0.0078(18)
C6 0.0458(16) 0.0517(17) 0.0409(15) -0.0035(13) 0.0159(12) 0.0002(13)
C7 0.0276(12) 0.0325(13) 0.0407(15) -0.0069(11) 0.0064(10) 0.0010(10)
C8 0.0310(13) 0.0449(16) 0.0432(16) -0.0077(12) 0.0021(11) 0.0058(11)
C9 0.0456(17) 0.0561(19) 0.0540(18) -0.0238(15) -0.0007(13) 0.0102(14)
C10 0.0363(16) 0.0361(16) 0.096(3) -0.0208(17) 0.0008(15) 0.0026(12)
C11 0.0412(16) 0.0352(15) 0.078(2) -0.0044(15) 0.0126(14) -0.0023(12)
C12 0.0345(14) 0.0326(14) 0.0568(17) -0.0005(12) 0.0122(12) 0.0014(11)
C13 0.0306(12) 0.0306(13) 0.0318(13) 0.0022(10) 0.0113(10) -0.0016(10)
C14 0.0386(14) 0.0359(13) 0.0304(13) -0.0006(10) 0.0110(10) -0.0039(11)
C15 0.0373(15) 0.0496(17) 0.0430(15) -0.0023(12) 0.0101(11) -0.0134(12)
C16 0.0293(14) 0.0600(19) 0.0583(18) 0.0022(15) 0.0104(12) -0.0019(13)
C17 0.0361(15) 0.0430(16) 0.068(2) 0.0018(14) 0.0169(13) 0.0048(12)
C18 0.0349(14) 0.0329(14) 0.0515(17) 0.0008(12) 0.0113(12) -0.0015(11)
C19 0.0288(12) 0.0362(14) 0.0333(13) 0.0011(10) 0.0048(10) -0.0005(10)
C20 0.0263(12) 0.0414(14) 0.0350(14) -0.0020(11) 0.0034(10) -0.0013(10)
C21 0.0408(15) 0.0591(18) 0.0312(14) 0.0070(13) 0.0068(11) -0.0034(13)
C22 0.0417(16) 0.0479(17) 0.0490(17) 0.0154(13) 0.0089(12) 0.0027(12)
C23 0.0510(17) 0.0391(15) 0.0591(19) 0.0093(14) 0.0182(14) 0.0089(13)
C24 0.0433(15) 0.0412(15) 0.0394(15) 0.0010(11) 0.0136(11) 0.0044(12)
C25 0.0369(15) 0.0549(17) 0.0310(13) -0.0021(12) 0.0088(11) 0.0128(12)
C26 0.070(2) 0.065(2) 0.0411(17) -0.0058(14) 0.0044(15) 0.0324(17)
C27 0.065(2) 0.119(4) 0.052(2) -0.017(2) -0.0080(18) 0.056(2)
C28 0.043(2) 0.169(5) 0.049(2) -0.020(3) 0.0079(16) 0.024(3)
C29 0.0376(17) 0.129(3) 0.0372(17) 0.0031(19) 0.0099(13) -0.0116(19)
C30 0.0391(16) 0.079(2) 0.0342(15) 0.0066(14) 0.0086(12) 0.0004(14)
C31 0.0416(15) 0.0350(14) 0.0327(13) 0.0054(11) 0.0105(11) 0.0097(11)
C32 0.0448(16) 0.0386(14) 0.0399(15) 0.0084(11) 0.0137(12) 0.0099(12)
C33 0.0575(18) 0.0495(17) 0.0550(19) 0.0136(14) 0.0281(15) 0.0177(14)
C34 0.087(2) 0.0470(18) 0.0491(19) 0.0074(14) 0.0364(17) 0.0245(16)
C35 0.076(2) 0.0514(18) 0.0423(17) -0.0051(14) 0.0141(15) 0.0114(16)
C36 0.0515(17) 0.0451(16) 0.0448(16) -0.0009(13) 0.0145(13) 0.0066(13)

loop_
_atom_type_symbol
_atom_type_description
_atom_type_scat_dispersion_real
_atom_type_scat_dispersion_imag
_atom_type_scat_source
S S 0.1246 0.1234 'International Tables Vol C Tables 4.2.6.8 and 6.1.1.4'
P P 0.1023 0.0942 'International Tables Vol C Tables 4.2.6.8 and 6.1.1.4'
C C 0.0033 0.0016 'International Tables Vol C Tables 4.2.6.8 and 6.1.1.4'
H H 0.0000 0.0000 'International Tables Vol C Tables 4.2.6.8 and 6.1.1.4'

loop_
_geom_angle_atom_site_label_1
_geom_angle_atom_site_label_2
_geom_angle_atom_site_label_3
_geom_angle
_geom_angle_site_symmetry_1
_geom_angle_site_symmetry_3
_geom_angle_publ_flag
C1 P1 C7 101.50(11) . . ?
C1 P1 C13 104.41(11) . . ?
C7 P1 C13 100.79(10) . . ?
C31 P2 C25 103.90(11) . . ?
C31 P2 C19 101.06(11) . . ?
C25 P2 C19 103.08(12) . . ?
C6 C1 C2 117.9(2) . . ?
C6 C1 P1 122.82(19) . . ?
C2 C1 P1 118.97(19) . . ?
C3 C2 C1 120.1(3) . . ?
C3 C2 S1 120.9(2) . . ?
C1 C2 S1 118.9(2) . . ?
C4 C3 C2 120.0(3) . . ?
C3 C4 C5 120.8(3) . . ?
C6 C5 C4 119.6(3) . . ?
C5 C6 C1 121.5(3) . . ?
C12 C7 C8 118.8(2) . . ?
C12 C7 P1 122.3(2) . . ?
C8 C7 P1 118.9(2) . . ?
C9 C8 C7 119.2(3) . . ?
C9 C8 S2 121.8(2) . . ?
C7 C8 S2 119.1(2) . . ?
C10 C9 C8 120.7(3) . . ?
C9 C10 C11 120.8(3) . . ?
C12 C11 C10 119.1(3) . . ?
C11 C12 C7 121.5(3) . . ?
C18 C13 C14 117.4(2) . . ?
C18 C13 P1 122.24(18) . . ?
C14 C13 P1 119.91(18) . . ?
C15 C14 C13 120.1(2) . . ?
C15 C14 S3 117.83(19) . . ?
C13 C14 S3 122.05(19) . . ?
C16 C15 C14 121.0(2) . . ?
C15 C16 C17 120.1(3) . . ?
C16 C17 C18 119.5(3) . . ?
C17 C18 C13 121.9(2) . . ?
C24 C19 C20 117.9(2) . . ?
C24 C19 P2 123.83(19) . . ?
C20 C19 P2 118.13(19) . . ?
C21 C20 C19 119.9(2) . . ?
C21 C20 S4 120.7(2) . . ?
C19 C20 S4 119.39(19) . . ?
C22 C21 C20 120.7(2) . . ?
C21 C22 C23 120.2(2) . . ?
C22 C23 C24 119.3(3) . . ?
C23 C24 C19 122.1(3) . . ?
C30 C25 C26 117.4(3) . . ?
C30 C25 P2 122.9(2) . . ?
C26 C25 P2 119.5(2) . . ?
C27 C26 C25 120.1(4) . . ?
C27 C26 S5 119.0(3) . . ?
C25 C26 S5 120.9(3) . . ?
C28 C27 C26 120.6(3) . . ?
C27 C28 C29 120.8(3) . . ?
C28 C29 C30 118.6(4) . . ?
C29 C30 C25 122.4(3) . . ?
C36 C31 C32 118.7(2) . . ?
C36 C31 P2 123.6(2) . . ?
C32 C31 P2 117.70(19) . . ?
C33 C32 C31 120.3(3) . . ?
C33 C32 S6 121.0(2) . . ?
C31 C32 S6 118.69(19) . . ?
C34 C33 C32 119.5(3) . . ?
C33 C34 C35 121.0(3) . . ?
C34 C35 C36 119.4(3) . . ?
C35 C36 C31 121.0(3) . . ?

loop_
_geom_bond_atom_site_label_1
_geom_bond_atom_site_label_2
_geom_bond_distance
_geom_bond_site_symmetry_2
_geom_bond_publ_flag
S1 C2 1.784(3) . ?
S2 C8 1.770(3) . ?
S3 C14 1.769(3) . ?
S4 C20 1.770(3) . ?
S5 C26 1.770(4) . ?
S6 C32 1.771(3) . ?
P1 C1 1.833(2) . ?
P1 C7 1.834(2) . ?
P1 C13 1.835(2) . ?
P2 C31 1.825(2) . ?
P2 C25 1.835(3) . ?
P2 C19 1.837(2) . ?
C1 C6 1.393(4) . ?
C1 C2 1.398(3) . ?
C2 C3 1.388(4) . ?
C3 C4 1.368(5) . ?
C4 C5 1.372(5) . ?
C5 C6 1.368(4) . ?
C7 C12 1.396(3) . ?
C7 C8 1.399(4) . ?
C8 C9 1.394(4) . ?
C9 C10 1.370(4) . ?
C10 C11 1.380(4) . ?
C11 C12 1.373(4) . ?
C13 C18 1.395(3) . ?
C13 C14 1.410(3) . ?
C14 C15 1.391(3) . ?
C15 C16 1.369(4) . ?
C16 C17 1.381(4) . ?
C17 C18 1.386(3) . ?
C19 C24 1.390(3) . ?
C19 C20 1.402(3) . ?
C20 C21 1.394(4) . ?
C21 C22 1.376(4) . ?
C22 C23 1.378(4) . ?
C23 C24 1.382(4) . ?
C25 C30 1.399(4) . ?
C25 C26 1.403(4) . ?
C26 C27 1.391(5) . ?
C27 C28 1.374(6) . ?
C28 C29 1.377(6) . ?
C29 C30 1.385(4) . ?
C31 C36 1.391(4) . ?
C31 C32 1.400(3) . ?
C32 C33 1.393(4) . ?
C33 C34 1.379(4) . ?
C34 C35 1.382(4) . ?
C35 C36 1.384(4) . ?
